data_1556080
loop_
_publ_author_name
'Wei, Jinhu'
'Cao, Bei'
'Tse, Chun-Wai'
'Chang, Xiao-Yong'
'Zhou, Cong-Ying'
'Che, Chi-Ming'

_publ_section_title
;
 Chiral cis-iron(ii) complexes with metal- and ligand-centered chirality
 for highly regio- and enantioselective alkylation of N-heteroaromatics
;
_journal_issue 3
_journal_name_full 'Chemical Science'
_journal_page_first 684
_journal_page_last 693
_journal_paper_doi 10.1039/C9SC04858H
_journal_volume 11
_journal_year 2020
_chemical_absolute_configuration ad
_chemical_formula_moiety 'C34 H36 F6 Fe N4 O6 S2, C H2 Cl2'
_chemical_formula_sum 'C35 H38 Cl2 F6 Fe N4 O6 S2'
_chemical_formula_weight 915.56
_space_group_crystal_system monoclinic
_space_group_IT_number 4
_space_group_name_Hall 'P 2yb'
_space_group_name_H-M_alt 'P 1 21 1'
_atom_sites_solution_hydrogens geom
_audit_creation_method SHELXL-2014/7
_audit_update_record
;
2016-11-01 deposited with the CCDC.	2019-11-25 downloaded from the CCDC.
;
_cell_angle_alpha 90
_cell_angle_beta 101.3690(10)
_cell_angle_gamma 90
_cell_formula_units_Z 2
_cell_length_a 11.2529(5)
_cell_length_b 12.5689(5)
_cell_length_c 14.1780(6)
_cell_measurement_reflns_used 9700
_cell_measurement_temperature 100(2)
_cell_measurement_theta_max 30.53
_cell_measurement_theta_min 2.46
_cell_volume 1965.94(14)
_computing_cell_refinement 'SAINT v8.34A (Bruker, 2014)'
_computing_data_collection 'APEX2 v2014.11-0 (Bruker, 2014)'
_computing_data_reduction 'SAINT v8.34A (Bruker, 2014)'
_computing_molecular_graphics 'Mercury (Macrae et. al, 2008)'
_computing_publication_material 'XL (Sheldrick, 2008)'
_computing_structure_refinement 'SHELXL-2014/7 (Sheldrick, 2014)'
_computing_structure_solution 'XT (Sheldrick, 2015)'
_diffrn_ambient_temperature 100(2)
_diffrn_detector_area_resol_mean 1024
_diffrn_measured_fraction_theta_full 0.999
_diffrn_measured_fraction_theta_max 0.999
_diffrn_measurement_device_type 'Bruker D8 Venture with Photon100 CMOS detector'
_diffrn_measurement_method '\w and \f scans'
_diffrn_radiation_type MoK\a
_diffrn_radiation_wavelength 0.71073
_diffrn_reflns_av_R_equivalents 0.0235
_diffrn_reflns_av_unetI/netI 0.0223
_diffrn_reflns_Laue_measured_fraction_full 0.999
_diffrn_reflns_Laue_measured_fraction_max 0.999
_diffrn_reflns_limit_h_max 13
_diffrn_reflns_limit_h_min -13
_diffrn_reflns_limit_k_max 14
_diffrn_reflns_limit_k_min -14
_diffrn_reflns_limit_l_max 16
_diffrn_reflns_limit_l_min -16
_diffrn_reflns_number 35242
_diffrn_reflns_point_group_measured_fraction_full 0.999
_diffrn_reflns_point_group_measured_fraction_max 0.999
_diffrn_reflns_theta_full 25.026
_diffrn_reflns_theta_max 25.026
_diffrn_reflns_theta_min 2.573
_diffrn_source 'microfocus I\mS'
_exptl_absorpt_coefficient_mu 0.704
_exptl_absorpt_correction_T_max 1.0000
_exptl_absorpt_correction_T_min 0.9399
_exptl_absorpt_correction_type multi-scan
_exptl_absorpt_process_details 'SADABS (Sheldrick, 2014)'
_exptl_crystal_colour yellow
_exptl_crystal_density_diffrn 1.547
_exptl_crystal_description plate
_exptl_crystal_F_000 940
_exptl_crystal_size_max 0.368
_exptl_crystal_size_mid 0.254
_exptl_crystal_size_min 0.095
_refine_diff_density_max 0.574
_refine_diff_density_min -0.266
_refine_diff_density_rms 0.042
_refine_ls_abs_structure_details
;
 Refined as an inversion twin.
;
_refine_ls_abs_structure_Flack 0.017(11)
_refine_ls_extinction_method none
_refine_ls_goodness_of_fit_ref 1.041
_refine_ls_hydrogen_treatment constr
_refine_ls_matrix_type full
_refine_ls_number_parameters 536
_refine_ls_number_reflns 6933
_refine_ls_number_restraints 1
_refine_ls_restrained_S_all 1.041
_refine_ls_R_factor_all 0.0218
_refine_ls_R_factor_gt 0.0211
_refine_ls_shift/su_max 0.000
_refine_ls_shift/su_mean 0.000
_refine_ls_structure_factor_coef Fsqd
_refine_ls_weighting_details 'w=1/[\s^2^(Fo^2^)+(0.0292P)^2^+0.5283P] where P=(Fo^2^+2Fc^2^)/3'
_refine_ls_weighting_scheme calc
_refine_ls_wR_factor_gt 0.0528
_refine_ls_wR_factor_ref 0.0532
_reflns_Friedel_coverage 0.905
_reflns_Friedel_fraction_full 0.999
_reflns_Friedel_fraction_max 0.999
_reflns_number_gt 6790
_reflns_number_total 6933
_reflns_threshold_expression 'I > 2\s(I)'
_cod_data_source_file c9sc04858h2.cif
_cod_data_source_block mo_CHEM0092_a0ma
_cod_depositor_comments
;Adding full bibliography for 1556080--1556083.cif.

 Adding full bibliography for 1556080--1556083.cif.
;
_cod_original_sg_symbol_H-M 'P 21'
_cod_database_code 1556080
_shelx_shelxl_version_number 2014/7
_shelx_space_group_comment
;
The symmetry employed for this shelxl refinement is uniquely defined
by the following loop, which should always be used as a source of
symmetry information in preference to the above space-group names.
They are only intended as comments.
;
_shelx_estimated_absorpt_t_min 0.782
_shelx_estimated_absorpt_t_max 0.936

loop_
_space_group_symop_operation_xyz
'x, y, z'
'-x, y+1/2, -z'

loop_
_atom_site_label
_atom_site_type_symbol
_atom_site_fract_x
_atom_site_fract_y
_atom_site_fract_z
_atom_site_U_iso_or_equiv
_atom_site_adp_type
_atom_site_occupancy
_atom_site_site_symmetry_order
_atom_site_calc_flag
_atom_site_refinement_flags_posn
_atom_site_refinement_flags_adp
_atom_site_refinement_flags_occupancy
_atom_site_disorder_assembly
_atom_site_disorder_group
Fe1 Fe 0.35991(3) 0.12094(3) 0.17596(2) 0.00911(9) Uani 1 1 d . . . . .
S1 S 0.26911(6) 0.03869(5) 0.37226(4) 0.01340(14) Uani 1 1 d . . . . .
S2 S 0.22878(6) 0.37922(5) 0.15513(5) 0.01275(14) Uani 1 1 d . . . . .
F1 F 0.03920(17) 0.08065(18) 0.35511(15) 0.0451(6) Uani 1 1 d . . . . .
F2 F 0.12870(19) 0.04206(16) 0.49804(13) 0.0412(5) Uani 1 1 d . . . . .
F3 F 0.1554(2) 0.19535(15) 0.43843(14) 0.0416(5) Uani 1 1 d . . . . .
F4 F 0.10526(17) 0.49228(14) 0.25612(14) 0.0325(4) Uani 1 1 d . . . . .
F5 F 0.05477(15) 0.32706(15) 0.24449(13) 0.0279(4) Uani 1 1 d . . . . .
F6 F 0.21963(16) 0.37505(16) 0.33905(12) 0.0294(4) Uani 1 1 d . . . . .
O1 O 0.26552(16) 0.10640(16) 0.28759(13) 0.0179(4) Uani 1 1 d . . . . .
O2 O 0.23645(19) -0.06960(15) 0.35006(14) 0.0209(4) Uani 1 1 d . . . . .
O3 O 0.37195(18) 0.05745(17) 0.44713(15) 0.0266(5) Uani 1 1 d . . . . .
O4 O 0.25776(17) 0.26729(14) 0.15668(14) 0.0180(4) Uani 1 1 d . . . . .
O5 O 0.33206(19) 0.44760(17) 0.18008(15) 0.0227(4) Uani 1 1 d . . . . .
O6 O 0.13914(19) 0.41051(17) 0.07326(15) 0.0250(5) Uani 1 1 d . . . . .
N1 N 0.42251(19) -0.04617(17) 0.20447(15) 0.0126(5) Uani 1 1 d . . . . .
N2 N 0.22357(19) 0.03176(17) 0.07033(15) 0.0118(4) Uani 1 1 d . . . . .
N3 N 0.44283(18) 0.13800(16) 0.04535(15) 0.0112(4) Uani 1 1 d . . . . .
N4 N 0.52848(18) 0.20471(16) 0.22598(15) 0.0108(4) Uani 1 1 d . . . . .
C1 C 0.5135(2) -0.0852(2) 0.2686(2) 0.0168(6) Uani 1 1 d . . . . .
C2 C 0.5259(3) -0.1935(2) 0.2971(2) 0.0202(6) Uani 1 1 d . . . . .
C3 C 0.4376(3) -0.2632(2) 0.2594(2) 0.0210(6) Uani 1 1 d . . . . .
H3 H 0.4430 -0.3357 0.2787 0.025 Uiso 1 1 calc R U . . .
C4 C 0.3378(3) -0.2267(2) 0.1911(2) 0.0182(6) Uani 1 1 d . . . . .
C5 C 0.2416(3) -0.2952(2) 0.1532(2) 0.0277(7) Uani 1 1 d . . . . .
H5 H 0.2462 -0.3685 0.1698 0.033 Uiso 1 1 calc R U . . .
C6 C 0.1416(3) -0.2565(2) 0.0925(2) 0.0294(7) Uani 1 1 d . . . . .
H6 H 0.0760 -0.3028 0.0680 0.035 Uiso 1 1 calc R U . . .
C7 C 0.1350(3) -0.1486(2) 0.0661(2) 0.0212(6) Uani 1 1 d . . . . .
H7 H 0.0638 -0.1223 0.0253 0.025 Uiso 1 1 calc R U . . .
C8 C 0.2296(2) -0.0805(2) 0.09816(19) 0.0147(6) Uani 1 1 d . . . . .
C9 C 0.3329(2) -0.1174(2) 0.16378(18) 0.0135(5) Uani 1 1 d . . . . .
C10 C 0.1020(2) 0.0757(2) 0.0745(2) 0.0167(6) Uani 1 1 d . . . . .
H10A H 0.1028 0.1531 0.0664 0.025 Uiso 1 1 calc R U . . .
H10B H 0.0818 0.0585 0.1369 0.025 Uiso 1 1 calc R U . . .
H10C H 0.0412 0.0443 0.0229 0.025 Uiso 1 1 calc R U . . .
C11 C 0.2496(2) 0.0517(2) -0.02903(18) 0.0127(5) Uani 1 1 d . . . . .
H11 H 0.2153 0.1234 -0.0493 0.015 Uiso 1 1 calc R U . . .
C12 C 0.1877(2) -0.0271(2) -0.10568(19) 0.0176(6) Uani 1 1 d . . . . .
H12A H 0.2184 -0.0997 -0.0879 0.021 Uiso 1 1 calc R U . . .
H12B H 0.0993 -0.0269 -0.1072 0.021 Uiso 1 1 calc R U . . .
C13 C 0.2099(3) -0.0003(2) -0.20541(19) 0.0197(6) Uani 1 1 d . . . . .
H13A H 0.1703 -0.0540 -0.2523 0.024 Uiso 1 1 calc R U . . .
H13B H 0.1744 0.0701 -0.2257 0.024 Uiso 1 1 calc R U . . .
C14 C 0.3450(3) 0.0015(2) -0.20381(19) 0.0197(6) Uani 1 1 d . . . . .
H14A H 0.3598 0.0202 -0.2683 0.024 Uiso 1 1 calc R U . . .
H14B H 0.3801 -0.0698 -0.1865 0.024 Uiso 1 1 calc R U . . .
C15 C 0.4049(2) 0.0835(2) -0.13008(19) 0.0166(6) Uani 1 1 d . . . . .
H15A H 0.3710 0.1547 -0.1493 0.020 Uiso 1 1 calc R U . . .
H15B H 0.4929 0.0857 -0.1299 0.020 Uiso 1 1 calc R U . . .
C16 C 0.3860(2) 0.0583(2) -0.02812(18) 0.0123(5) Uani 1 1 d . . . . .
H16 H 0.4227 -0.0129 -0.0090 0.015 Uiso 1 1 calc R U . . .
C17 C 0.4253(2) 0.2500(2) 0.01023(19) 0.0137(5) Uani 1 1 d . . . . .
H17A H 0.4767 0.2635 -0.0368 0.021 Uiso 1 1 calc R U . . .
H17B H 0.4476 0.2990 0.0646 0.021 Uiso 1 1 calc R U . . .
H17C H 0.3402 0.2611 -0.0202 0.021 Uiso 1 1 calc R U . . .
C18 C 0.6140(2) 0.1717(2) 0.17479(19) 0.0116(5) Uani 1 1 d . . . . .
C19 C 0.5716(2) 0.1233(2) 0.08393(17) 0.0118(5) Uani 1 1 d . . . . .
C20 C 0.6521(2) 0.0715(2) 0.03935(19) 0.0162(6) Uani 1 1 d . . . . .
H20 H 0.6237 0.0341 -0.0190 0.019 Uiso 1 1 calc R U . . .
C21 C 0.7770(3) 0.0733(2) 0.0796(2) 0.0186(6) Uani 1 1 d . . . . .
H21 H 0.8317 0.0347 0.0493 0.022 Uiso 1 1 calc R U . . .
C22 C 0.8204(2) 0.1296(2) 0.16136(18) 0.0166(5) Uani 1 1 d . . . . .
H22 H 0.9054 0.1351 0.1845 0.020 Uiso 1 1 calc R U . . .
C23 C 0.7396(2) 0.1795(2) 0.21161(18) 0.0130(5) Uani 1 1 d . . . . .
C24 C 0.7780(2) 0.2310(2) 0.30176(19) 0.0148(5) Uani 1 1 d . . . . .
H24 H 0.8619 0.2390 0.3285 0.018 Uiso 1 1 calc R U . . .
C25 C 0.6931(2) 0.2683(2) 0.34890(19) 0.0149(6) Uani 1 1 d . . . . .
C26 C 0.5685(2) 0.2519(2) 0.30944(18) 0.0126(5) Uani 1 1 d . . . . .
C27 C 0.6189(3) -0.0228(3) 0.3230(2) 0.0252(7) Uani 1 1 d . . . . .
H27A H 0.5917 0.0455 0.3464 0.030 Uiso 1 1 calc R U . . .
H27B H 0.6789 -0.0080 0.2821 0.030 Uiso 1 1 calc R U . . .
C28 C 0.6727(3) -0.0968(3) 0.4077(2) 0.0310(8) Uani 1 1 d . . . . .
H28A H 0.7617 -0.0879 0.4256 0.037 Uiso 1 1 calc R U . . .
H28B H 0.6369 -0.0809 0.4646 0.037 Uiso 1 1 calc R U . . .
C29 C 0.6402(3) -0.2094(3) 0.3713(2) 0.0281(7) Uani 1 1 d . . . . .
H29A H 0.7053 -0.2405 0.3421 0.034 Uiso 1 1 calc R U . . .
H29B H 0.6256 -0.2562 0.4240 0.034 Uiso 1 1 calc R U . . .
C30 C 0.1412(3) 0.0925(2) 0.4182(2) 0.0261(7) Uani 1 1 d . . . . .
C31 C 0.4920(2) 0.2924(2) 0.37698(19) 0.0162(6) Uani 1 1 d . . . . .
H31A H 0.4242 0.2432 0.3802 0.019 Uiso 1 1 calc R U . . .
H31B H 0.4590 0.3639 0.3576 0.019 Uiso 1 1 calc R U . . .
C32 C 0.5827(3) 0.2965(3) 0.4734(2) 0.0223(6) Uani 1 1 d . . . . .
H32A H 0.5864 0.2273 0.5071 0.027 Uiso 1 1 calc R U . . .
H32B H 0.5601 0.3526 0.5156 0.027 Uiso 1 1 calc R U . . .
C33 C 0.7051(3) 0.3225(2) 0.4446(2) 0.0210(6) Uani 1 1 d . . . . .
H33A H 0.7161 0.4002 0.4388 0.025 Uiso 1 1 calc R U . . .
H33B H 0.7740 0.2932 0.4918 0.025 Uiso 1 1 calc R U . . .
C34 C 0.1484(3) 0.3932(2) 0.2549(2) 0.0187(6) Uani 1 1 d . . . . .
Cl1 Cl 0.0250(3) 0.2565(7) 0.6103(3) 0.0567(14) Uani 0.635(17) 1 d . . P A 1
Cl2 Cl 0.1169(12) 0.3257(8) 0.8060(8) 0.0492(18) Uani 0.635(17) 1 d . . P A 1
C35 C -0.0110(5) 0.2733(8) 0.7224(4) 0.0298(19) Uani 0.635(17) 1 d . . P A 1
H35A H -0.0351 0.2041 0.7462 0.036 Uiso 0.635(17) 1 calc R U P A 1
H35B H -0.0804 0.3227 0.7174 0.036 Uiso 0.635(17) 1 calc R U P A 1
Cl1B Cl 0.0122(10) 0.2214(7) 0.6380(10) 0.066(3) Uani 0.365(17) 1 d . . P A 2
Cl2B Cl 0.138(2) 0.3194(13) 0.8142(14) 0.048(3) Uani 0.365(17) 1 d . . P A 2
C35B C 0.0241(15) 0.3338(16) 0.7170(8) 0.047(5) Uani 0.365(17) 1 d . . P A 2
H35C H 0.0384 0.3987 0.6813 0.057 Uiso 0.365(17) 1 calc R U P A 2
H35D H -0.0534 0.3430 0.7391 0.057 Uiso 0.365(17) 1 calc R U P A 2

loop_
_atom_site_aniso_label
_atom_site_aniso_U_11
_atom_site_aniso_U_22
_atom_site_aniso_U_33
_atom_site_aniso_U_23
_atom_site_aniso_U_13
_atom_site_aniso_U_12
Fe1 0.00880(17) 0.00879(17) 0.01018(17) -0.00020(14) 0.00293(13) -0.00042(15)
S1 0.0137(3) 0.0146(3) 0.0126(3) 0.0032(3) 0.0041(2) 0.0016(3)
S2 0.0128(3) 0.0099(3) 0.0162(3) 0.0030(2) 0.0046(2) 0.0016(3)
F1 0.0183(9) 0.0693(15) 0.0492(13) 0.0173(11) 0.0102(9) 0.0133(9)
F2 0.0552(13) 0.0445(11) 0.0348(11) 0.0231(9) 0.0353(10) 0.0237(11)
F3 0.0682(14) 0.0251(10) 0.0393(12) 0.0043(8) 0.0300(11) 0.0184(10)
F4 0.0357(11) 0.0237(9) 0.0428(11) -0.0033(8) 0.0192(9) 0.0125(8)
F5 0.0176(9) 0.0337(10) 0.0351(10) 0.0053(8) 0.0120(7) -0.0035(8)
F6 0.0248(9) 0.0458(11) 0.0180(9) 0.0015(8) 0.0055(7) 0.0051(9)
O1 0.0195(10) 0.0185(10) 0.0186(9) 0.0055(8) 0.0110(8) 0.0039(8)
O2 0.0268(11) 0.0167(10) 0.0196(10) 0.0027(8) 0.0059(8) -0.0021(9)
O3 0.0231(11) 0.0275(12) 0.0256(11) 0.0052(9) -0.0039(9) -0.0039(9)
O4 0.0195(10) 0.0111(9) 0.0247(11) 0.0012(8) 0.0077(8) 0.0027(8)
O5 0.0221(11) 0.0169(10) 0.0313(12) -0.0018(9) 0.0104(9) -0.0062(9)
O6 0.0218(11) 0.0322(12) 0.0205(11) 0.0097(9) 0.0028(9) 0.0055(9)
N1 0.0130(11) 0.0126(11) 0.0136(11) 0.0018(9) 0.0063(9) 0.0012(9)
N2 0.0110(11) 0.0125(10) 0.0123(11) 0.0002(9) 0.0036(8) 0.0002(9)
N3 0.0102(10) 0.0116(11) 0.0119(10) -0.0022(9) 0.0022(8) -0.0023(9)
N4 0.0107(11) 0.0095(10) 0.0124(11) 0.0004(8) 0.0025(9) 0.0000(9)
C1 0.0130(13) 0.0196(14) 0.0201(14) 0.0058(11) 0.0088(11) 0.0032(11)
C2 0.0214(15) 0.0199(15) 0.0224(15) 0.0073(12) 0.0118(12) 0.0088(13)
C3 0.0298(17) 0.0123(13) 0.0249(16) 0.0059(12) 0.0149(13) 0.0083(13)
C4 0.0278(16) 0.0109(14) 0.0185(14) -0.0001(11) 0.0108(12) 0.0009(12)
C5 0.047(2) 0.0104(14) 0.0261(17) -0.0013(12) 0.0087(15) -0.0073(14)
C6 0.041(2) 0.0189(15) 0.0256(17) -0.0021(13) 0.0002(14) -0.0185(14)
C7 0.0247(16) 0.0207(15) 0.0177(15) -0.0013(11) 0.0033(12) -0.0063(12)
C8 0.0190(14) 0.0129(13) 0.0138(13) -0.0021(10) 0.0074(11) -0.0022(11)
C9 0.0164(13) 0.0115(13) 0.0150(13) -0.0004(10) 0.0090(10) 0.0003(11)
C10 0.0095(13) 0.0206(13) 0.0199(14) -0.0039(11) 0.0027(11) 0.0019(11)
C11 0.0137(13) 0.0131(13) 0.0110(12) 0.0015(10) 0.0017(10) 0.0007(11)
C12 0.0142(13) 0.0232(15) 0.0146(14) -0.0044(11) 0.0004(11) -0.0047(12)
C13 0.0178(14) 0.0257(15) 0.0140(14) -0.0049(12) -0.0012(11) -0.0037(12)
C14 0.0204(15) 0.0259(15) 0.0129(13) -0.0055(11) 0.0034(11) -0.0008(12)
C15 0.0164(14) 0.0212(14) 0.0125(13) -0.0016(11) 0.0036(11) -0.0022(11)
C16 0.0130(13) 0.0128(13) 0.0108(12) -0.0026(10) 0.0018(10) -0.0009(10)
C17 0.0165(14) 0.0123(13) 0.0128(13) 0.0014(10) 0.0035(11) -0.0028(11)
C18 0.0119(13) 0.0097(12) 0.0141(13) 0.0004(10) 0.0047(10) 0.0000(10)
C19 0.0102(11) 0.0129(12) 0.0127(12) 0.0009(11) 0.0027(9) -0.0027(12)
C20 0.0176(14) 0.0190(13) 0.0122(13) -0.0028(11) 0.0037(11) -0.0026(11)
C21 0.0145(14) 0.0227(14) 0.0208(14) -0.0038(11) 0.0087(11) 0.0025(12)
C22 0.0088(12) 0.0236(15) 0.0176(13) -0.0015(12) 0.0033(10) -0.0013(12)
C23 0.0111(13) 0.0128(13) 0.0150(14) 0.0014(10) 0.0019(10) -0.0026(10)
C24 0.0107(13) 0.0155(13) 0.0174(14) -0.0001(11) 0.0010(10) -0.0012(11)
C25 0.0151(13) 0.0130(13) 0.0156(14) -0.0004(10) 0.0005(11) -0.0009(11)
C26 0.0156(14) 0.0096(13) 0.0128(13) 0.0004(10) 0.0034(11) -0.0004(11)
C27 0.0161(15) 0.0287(17) 0.0279(17) 0.0121(13) -0.0026(13) -0.0015(13)
C28 0.0146(15) 0.0396(19) 0.0350(18) 0.0205(15) -0.0044(13) -0.0007(14)
C29 0.0199(15) 0.0302(17) 0.0358(18) 0.0189(14) 0.0096(14) 0.0108(14)
C30 0.0310(17) 0.0281(17) 0.0230(16) 0.0131(12) 0.0145(13) 0.0118(13)
C31 0.0149(13) 0.0165(14) 0.0178(14) -0.0058(11) 0.0047(11) -0.0011(11)
C32 0.0195(15) 0.0317(17) 0.0162(14) -0.0087(12) 0.0050(12) -0.0031(13)
C33 0.0162(14) 0.0273(15) 0.0191(15) -0.0097(12) 0.0024(11) -0.0025(12)
C34 0.0152(14) 0.0199(15) 0.0214(15) 0.0025(12) 0.0051(11) 0.0038(12)
Cl1 0.0216(10) 0.114(4) 0.0347(15) -0.0142(16) 0.0064(9) 0.0054(14)
Cl2 0.050(2) 0.054(4) 0.043(3) -0.022(2) 0.0081(18) -0.010(2)
C35 0.023(3) 0.038(5) 0.029(3) -0.001(3) 0.006(2) 0.005(3)
Cl1B 0.062(4) 0.065(4) 0.059(5) -0.018(3) -0.021(3) 0.025(3)
Cl2B 0.076(10) 0.029(3) 0.039(3) 0.003(3) 0.011(4) 0.005(4)
C35B 0.047(8) 0.049(10) 0.048(7) 0.013(6) 0.013(6) 0.029(8)

loop_
_atom_type_symbol
_atom_type_description
_atom_type_scat_dispersion_real
_atom_type_scat_dispersion_imag
_atom_type_scat_source
C C 0.0033 0.0016 'International Tables Vol C Tables 4.2.6.8 and 6.1.1.4'
H H 0.0000 0.0000 'International Tables Vol C Tables 4.2.6.8 and 6.1.1.4'
N N 0.0061 0.0033 'International Tables Vol C Tables 4.2.6.8 and 6.1.1.4'
O O 0.0106 0.0060 'International Tables Vol C Tables 4.2.6.8 and 6.1.1.4'
F F 0.0171 0.0103 'International Tables Vol C Tables 4.2.6.8 and 6.1.1.4'
S S 0.1246 0.1234 'International Tables Vol C Tables 4.2.6.8 and 6.1.1.4'
Fe Fe 0.3463 0.8444 'International Tables Vol C Tables 4.2.6.8 and 6.1.1.4'
Cl Cl 0.1484 0.1585 'International Tables Vol C Tables 4.2.6.8 and 6.1.1.4'

loop_
_geom_angle_atom_site_label_1
_geom_angle_atom_site_label_2
_geom_angle_atom_site_label_3
_geom_angle
O1 Fe1 O4 80.34(7)
O1 Fe1 N4 109.85(8)
O4 Fe1 N4 92.14(8)
O1 Fe1 N2 94.60(8)
O4 Fe1 N2 93.71(8)
N4 Fe1 N2 155.49(8)
O1 Fe1 N1 88.27(8)
O4 Fe1 N1 165.61(7)
N4 Fe1 N1 100.02(8)
N2 Fe1 N1 78.37(8)
O1 Fe1 N3 174.05(8)
O4 Fe1 N3 96.43(7)
N4 Fe1 N3 75.13(8)
N2 Fe1 N3 80.57(7)
N1 Fe1 N3 94.12(8)
O3 S1 O2 117.18(12)
O3 S1 O1 113.62(12)
O2 S1 O1 114.11(12)
O3 S1 C30 104.74(14)
O2 S1 C30 104.20(13)
O1 S1 C30 100.44(12)
O5 S2 O6 116.24(13)
O5 S2 O4 114.28(12)
O6 S2 O4 113.60(13)
O5 S2 C34 104.60(13)
O6 S2 C34 102.88(13)
O4 S2 C34 103.07(12)
S1 O1 Fe1 137.59(12)
S2 O4 Fe1 161.08(13)
C1 N1 C9 116.6(2)
C1 N1 Fe1 130.48(18)
C9 N1 Fe1 110.81(16)
C8 N2 C10 110.0(2)
C8 N2 C11 113.8(2)
C10 N2 C11 108.9(2)
C8 N2 Fe1 108.37(15)
C10 N2 Fe1 107.71(15)
C11 N2 Fe1 107.96(15)
C19 N3 C17 107.5(2)
C19 N3 C16 115.7(2)
C17 N3 C16 112.92(19)
C19 N3 Fe1 102.88(14)
C17 N3 Fe1 108.45(15)
C16 N3 Fe1 108.72(14)
C26 N4 C18 117.2(2)
C26 N4 Fe1 129.37(17)
C18 N4 Fe1 109.80(16)
N1 C1 C2 124.8(3)
N1 C1 C27 125.8(2)
C2 C1 C27 109.4(2)
C3 C2 C1 119.1(3)
C3 C2 C29 130.5(3)
C1 C2 C29 110.4(3)
C2 C3 C4 119.0(3)
C2 C3 H3 120.5
C4 C3 H3 120.5
C5 C4 C3 120.9(3)
C5 C4 C9 120.0(3)
C3 C4 C9 119.0(3)
C6 C5 C4 120.1(3)
C6 C5 H5 120.0
C4 C5 H5 120.0
C5 C6 C7 120.3(3)
C5 C6 H6 119.8
C7 C6 H6 119.8
C8 C7 C6 121.1(3)
C8 C7 H7 119.4
C6 C7 H7 119.4
C7 C8 C9 119.8(2)
C7 C8 N2 121.4(2)
C9 C8 N2 118.8(2)
N1 C9 C8 119.9(2)
N1 C9 C4 121.5(2)
C8 C9 C4 118.5(2)
N2 C10 H10A 109.5
N2 C10 H10B 109.5
H10A C10 H10B 109.5
N2 C10 H10C 109.5
H10A C10 H10C 109.5
H10B C10 H10C 109.5
N2 C11 C12 114.0(2)
N2 C11 C16 112.2(2)
C12 C11 C16 110.8(2)
N2 C11 H11 106.4
C12 C11 H11 106.4
C16 C11 H11 106.4
C13 C12 C11 112.3(2)
C13 C12 H12A 109.1
C11 C12 H12A 109.1
C13 C12 H12B 109.1
C11 C12 H12B 109.1
H12A C12 H12B 107.9
C14 C13 C12 109.7(2)
C14 C13 H13A 109.7
C12 C13 H13A 109.7
C14 C13 H13B 109.7
C12 C13 H13B 109.7
H13A C13 H13B 108.2
C13 C14 C15 109.0(2)
C13 C14 H14A 109.9
C15 C14 H14A 109.9
C13 C14 H14B 109.9
C15 C14 H14B 109.9
H14A C14 H14B 108.3
C14 C15 C16 112.4(2)
C14 C15 H15A 109.1
C16 C15 H15A 109.1
C14 C15 H15B 109.1
C16 C15 H15B 109.1
H15A C15 H15B 107.9
N3 C16 C11 109.3(2)
N3 C16 C15 113.5(2)
C11 C16 C15 109.1(2)
N3 C16 H16 108.3
C11 C16 H16 108.3
C15 C16 H16 108.3
N3 C17 H17A 109.5
N3 C17 H17B 109.5
H17A C17 H17B 109.5
N3 C17 H17C 109.5
H17A C17 H17C 109.5
H17B C17 H17C 109.5
N4 C18 C23 122.4(2)
N4 C18 C19 117.5(2)
C23 C18 C19 119.9(2)
C20 C19 C18 119.3(2)
C20 C19 N3 126.0(2)
C18 C19 N3 114.7(2)
C19 C20 C21 120.3(2)
C19 C20 H20 119.9
C21 C20 H20 119.9
C22 C21 C20 121.0(2)
C22 C21 H21 119.5
C20 C21 H21 119.5
C21 C22 C23 120.1(2)
C21 C22 H22 119.9
C23 C22 H22 119.9
C22 C23 C18 118.8(2)
C22 C23 C24 123.0(2)
C18 C23 C24 118.0(2)
C25 C24 C23 118.8(2)
C25 C24 H24 120.6
C23 C24 H24 120.6
C24 C25 C26 119.6(2)
C24 C25 C33 131.1(3)
C26 C25 C33 109.2(2)
N4 C26 C25 123.7(2)
N4 C26 C31 126.0(2)
C25 C26 C31 110.3(2)
C1 C27 C28 103.4(2)
C1 C27 H27A 111.1
C28 C27 H27A 111.1
C1 C27 H27B 111.1
C28 C27 H27B 111.1
H27A C27 H27B 109.0
C29 C28 C27 105.3(3)
C29 C28 H28A 110.7
C27 C28 H28A 110.7
C29 C28 H28B 110.7
C27 C28 H28B 110.7
H28A C28 H28B 108.8
C2 C29 C28 103.2(2)
C2 C29 H29A 111.1
C28 C29 H29A 111.1
C2 C29 H29B 111.1
C28 C29 H29B 111.1
H29A C29 H29B 109.1
F1 C30 F3 108.0(2)
F1 C30 F2 107.5(3)
F3 C30 F2 108.0(3)
F1 C30 S1 111.0(2)
F3 C30 S1 111.6(2)
F2 C30 S1 110.5(2)
C26 C31 C32 102.5(2)
C26 C31 H31A 111.3
C32 C31 H31A 111.3
C26 C31 H31B 111.3
C32 C31 H31B 111.3
H31A C31 H31B 109.2
C31 C32 C33 104.0(2)
C31 C32 H32A 111.0
C33 C32 H32A 111.0
C31 C32 H32B 111.0
C33 C32 H32B 111.0
H32A C32 H32B 109.0
C25 C33 C32 102.5(2)
C25 C33 H33A 111.3
C32 C33 H33A 111.3
C25 C33 H33B 111.3
C32 C33 H33B 111.3
H33A C33 H33B 109.2
F6 C34 F5 108.7(2)
F6 C34 F4 107.8(2)
F5 C34 F4 107.6(2)
F6 C34 S2 112.15(19)
F5 C34 S2 110.9(2)
F4 C34 S2 109.55(19)
Cl1 C35 Cl2 110.4(6)
Cl1 C35 H35A 109.6
Cl2 C35 H35A 109.6
Cl1 C35 H35B 109.6
Cl2 C35 H35B 109.6
H35A C35 H35B 108.1
Cl2B C35B Cl1B 112.0(10)
Cl2B C35B H35C 109.2
Cl1B C35B H35C 109.2
Cl2B C35B H35D 109.2
Cl1B C35B H35D 109.2
H35C C35B H35D 107.9

loop_
_geom_bond_atom_site_label_1
_geom_bond_atom_site_label_2
_geom_bond_distance
Fe1 O1 2.0807(17)
Fe1 O4 2.1577(18)
Fe1 N4 2.163(2)
Fe1 N2 2.224(2)
Fe1 N1 2.227(2)
Fe1 N3 2.242(2)
S1 O3 1.427(2)
S1 O2 1.429(2)
S1 O1 1.4654(19)
S1 C30 1.823(3)
S2 O5 1.433(2)
S2 O6 1.435(2)
S2 O4 1.4433(19)
S2 C34 1.832(3)
F1 C30 1.317(4)
F2 C30 1.329(3)
F3 C30 1.327(4)
F4 C34 1.338(3)
F5 C34 1.327(3)
F6 C34 1.319(3)
N1 C1 1.323(4)
N1 C9 1.386(4)
N2 C8 1.464(3)
N2 C10 1.487(3)
N2 C11 1.515(3)
N3 C19 1.456(3)
N3 C17 1.494(3)
N3 C16 1.495(3)
N4 C26 1.321(3)
N4 C18 1.379(3)
C1 C2 1.418(4)
C1 C27 1.502(4)
C2 C3 1.353(4)
C2 C29 1.506(4)
C3 C4 1.407(4)
C3 H3 0.9500
C4 C5 1.404(4)
C4 C9 1.426(4)
C5 C6 1.364(5)
C5 H5 0.9500
C6 C7 1.405(4)
C6 H6 0.9500
C7 C8 1.372(4)
C7 H7 0.9500
C8 C9 1.416(4)
C10 H10A 0.9800
C10 H10B 0.9800
C10 H10C 0.9800
C11 C12 1.533(4)
C11 C16 1.535(4)
C11 H11 1.0000
C12 C13 1.522(4)
C12 H12A 0.9900
C12 H12B 0.9900
C13 C14 1.516(4)
C13 H13A 0.9900
C13 H13B 0.9900
C14 C15 1.527(4)
C14 H14A 0.9900
C14 H14B 0.9900
C15 C16 1.535(4)
C15 H15A 0.9900
C15 H15B 0.9900
C16 H16 1.0000
C17 H17A 0.9800
C17 H17B 0.9800
C17 H17C 0.9800
C18 C23 1.410(4)
C18 C19 1.419(4)
C19 C20 1.368(4)
C20 C21 1.408(4)
C20 H20 0.9500
C21 C22 1.364(4)
C21 H21 0.9500
C22 C23 1.409(4)
C22 H22 0.9500
C23 C24 1.421(4)
C24 C25 1.354(4)
C24 H24 0.9500
C25 C26 1.418(4)
C25 C33 1.500(4)
C26 C31 1.497(4)
C27 C28 1.545(4)
C27 H27A 0.9900
C27 H27B 0.9900
C28 C29 1.526(5)
C28 H28A 0.9900
C28 H28B 0.9900
C29 H29A 0.9900
C29 H29B 0.9900
C31 C32 1.537(4)
C31 H31A 0.9900
C31 H31B 0.9900
C32 C33 1.547(4)
C32 H32A 0.9900
C32 H32B 0.9900
C33 H33A 0.9900
C33 H33B 0.9900
Cl1 C35 1.729(7)
Cl2 C35 1.799(13)
C35 H35A 0.9900
C35 H35B 0.9900
Cl1B C35B 1.792(17)
Cl2B C35B 1.70(2)
C35B H35C 0.9900
C35B H35D 0.9900

loop_
_geom_torsion_atom_site_label_1
_geom_torsion_atom_site_label_2
_geom_torsion_atom_site_label_3
_geom_torsion_atom_site_label_4
_geom_torsion
O3 S1 O1 Fe1 70.6(2)
O2 S1 O1 Fe1 -67.3(2)
C30 S1 O1 Fe1 -178.12(18)
O5 S2 O4 Fe1 4.0(4)
O6 S2 O4 Fe1 140.6(4)
C34 S2 O4 Fe1 -108.8(4)
C9 N1 C1 C2 0.9(4)
Fe1 N1 C1 C2 162.6(2)
C9 N1 C1 C27 -178.8(3)
Fe1 N1 C1 C27 -17.1(4)
N1 C1 C2 C3 -2.3(4)
C27 C1 C2 C3 177.4(3)
N1 C1 C2 C29 180.0(2)
C27 C1 C2 C29 -0.3(3)
C1 C2 C3 C4 1.7(4)
C29 C2 C3 C4 178.9(3)
C2 C3 C4 C5 -177.2(3)
C2 C3 C4 C9 0.1(4)
C3 C4 C5 C6 175.2(3)
C9 C4 C5 C6 -2.1(4)
C4 C5 C6 C7 1.2(5)
C5 C6 C7 C8 1.9(5)
C6 C7 C8 C9 -4.0(4)
C6 C7 C8 N2 179.6(3)
C10 N2 C8 C7 42.4(3)
C11 N2 C8 C7 -80.1(3)
Fe1 N2 C8 C7 159.9(2)
C10 N2 C8 C9 -134.1(2)
C11 N2 C8 C9 103.5(3)
Fe1 N2 C8 C9 -16.6(3)
C1 N1 C9 C8 176.8(2)
Fe1 N1 C9 C8 11.6(3)
C1 N1 C9 C4 1.0(4)
Fe1 N1 C9 C4 -164.2(2)
C7 C8 C9 N1 -172.9(2)
N2 C8 C9 N1 3.7(3)
C7 C8 C9 C4 3.0(4)
N2 C8 C9 C4 179.6(2)
C5 C4 C9 N1 175.8(2)
C3 C4 C9 N1 -1.5(4)
C5 C4 C9 C8 0.0(4)
C3 C4 C9 C8 -177.3(2)
C8 N2 C11 C12 43.5(3)
C10 N2 C11 C12 -79.5(3)
Fe1 N2 C11 C12 163.82(17)
C8 N2 C11 C16 -83.5(3)
C10 N2 C11 C16 153.5(2)
Fe1 N2 C11 C16 36.8(2)
N2 C11 C12 C13 176.5(2)
C16 C11 C12 C13 -55.8(3)
C11 C12 C13 C14 57.9(3)
C12 C13 C14 C15 -58.5(3)
C13 C14 C15 C16 60.0(3)
C19 N3 C16 C11 155.3(2)
C17 N3 C16 C11 -80.2(2)
Fe1 N3 C16 C11 40.2(2)
C19 N3 C16 C15 -82.7(3)
C17 N3 C16 C15 41.8(3)
Fe1 N3 C16 C15 162.20(17)
N2 C11 C16 N3 -52.9(3)
C12 C11 C16 N3 178.4(2)
N2 C11 C16 C15 -177.5(2)
C12 C11 C16 C15 53.8(3)
C14 C15 C16 N3 -179.4(2)
C14 C15 C16 C11 -57.3(3)
C26 N4 C18 C23 4.8(4)
Fe1 N4 C18 C23 -155.7(2)
C26 N4 C18 C19 -178.4(2)
Fe1 N4 C18 C19 21.0(3)
N4 C18 C19 C20 -167.6(2)
C23 C18 C19 C20 9.3(4)
N4 C18 C19 N3 14.5(3)
C23 C18 C19 N3 -168.7(2)
C17 N3 C19 C20 -103.1(3)
C16 N3 C19 C20 24.2(4)
Fe1 N3 C19 C20 142.6(2)
C17 N3 C19 C18 74.7(3)
C16 N3 C19 C18 -158.0(2)
Fe1 N3 C19 C18 -39.6(2)
C18 C19 C20 C21 -5.0(4)
N3 C19 C20 C21 172.7(3)
C19 C20 C21 C22 -2.4(4)
C20 C21 C22 C23 5.5(4)
C21 C22 C23 C18 -1.1(4)
C21 C22 C23 C24 174.0(3)
N4 C18 C23 C22 170.5(2)
C19 C18 C23 C22 -6.2(4)
N4 C18 C23 C24 -4.9(4)
C19 C18 C23 C24 178.4(2)
C22 C23 C24 C25 -174.0(3)
C18 C23 C24 C25 1.1(4)
C23 C24 C25 C26 2.4(4)
C23 C24 C25 C33 178.1(3)
C18 N4 C26 C25 -1.1(4)
Fe1 N4 C26 C25 155.0(2)
C18 N4 C26 C31 -179.0(2)
Fe1 N4 C26 C31 -23.0(4)
C24 C25 C26 N4 -2.5(4)
C33 C25 C26 N4 -179.1(2)
C24 C25 C26 C31 175.7(2)
C33 C25 C26 C31 -0.9(3)
N1 C1 C27 C28 162.7(3)
C2 C1 C27 C28 -17.0(3)
C1 C27 C28 C29 27.5(3)
C3 C2 C29 C28 -159.7(3)
C1 C2 C29 C28 17.7(3)
C27 C28 C29 C2 -27.5(3)
O3 S1 C30 F1 179.7(2)
O2 S1 C30 F1 -56.7(2)
O1 S1 C30 F1 61.7(2)
O3 S1 C30 F3 59.2(2)
O2 S1 C30 F3 -177.2(2)
O1 S1 C30 F3 -58.8(2)
O3 S1 C30 F2 -61.1(3)
O2 S1 C30 F2 62.5(3)
O1 S1 C30 F2 -179.1(2)
N4 C26 C31 C32 158.4(3)
C25 C26 C31 C32 -19.8(3)
C26 C31 C32 C33 32.0(3)
C24 C25 C33 C32 -155.0(3)
C26 C25 C33 C32 21.1(3)
C31 C32 C33 C25 -32.6(3)
O5 S2 C34 F6 -53.5(2)
O6 S2 C34 F6 -175.4(2)
O4 S2 C34 F6 66.3(2)
O5 S2 C34 F5 -175.14(19)
O6 S2 C34 F5 63.0(2)
O4 S2 C34 F5 -55.4(2)
O5 S2 C34 F4 66.2(2)
O6 S2 C34 F4 -55.6(2)
O4 S2 C34 F4 -173.99(19)
